data_1534684
loop_
_publ_author_name
'Graulich, J.'
'Massa, W.'
'Babel, D.'

_publ_section_title
;
 Zur Kristallstruktur von Ca Fe F5
;
_journal_name_full 'Zeitschrift fuer Anorganische und Allgemeine Chemie'
_journal_page_first 365
_journal_page_last 367
_journal_volume 629
_journal_year 2003
_chemical_formula_sum 'Ca F5 Fe'
_chemical_name_systematic 'Ca Fe F5'
_space_group_IT_number 14
_symmetry_space_group_name_Hall '-P 2ybc'
_symmetry_space_group_name_H-M 'P 1 21/c 1'
_cell_angle_alpha 90
_cell_angle_beta 110.02
_cell_angle_gamma 90
_cell_formula_units_Z 4
_cell_length_a 5.492
_cell_length_b 10.076
_cell_length_c 7.599
_cell_volume 395.099
_citation_journal_id_ASTM ZAACAB
_cod_data_source_file Graulich_ZAACAB_2003_879.cif
_cod_data_source_block Ca1F5Fe1
_cod_original_cell_volume 395.0988
_cod_original_formula_sum 'Ca1 F5 Fe1'
_cod_database_code 1534684

loop_
_symmetry_equiv_pos_as_xyz
x,y,z
-x,y+1/2,-z+1/2
-x,-y,-z
x,-y-1/2,z-1/2

loop_
_atom_site_label
_atom_site_type_symbol
_atom_site_fract_x
_atom_site_fract_y
_atom_site_fract_z
_atom_site_occupancy
_atom_site_U_iso_or_equiv
Fe1 Fe+3 0.10314 0.24644 0.39963 1 0.0
F5 F-1 0.1499 0.29351 0.1621 1 0.0
Ca1 Ca+2 0.52694 -0.01783 0.254 1 0.0
F1 F-1 0.3864 0.1184 0.4448 1 0.0
F2 F-1 0.3548 0.3874 0.4924 1 0.0
F4 F-1 0.1722 0.8632 0.1413 1 0.0
F3 F-1 0.1214 0.6036 0.1878 1 0.0
